data_2212800
loop_
_publ_author_name
'Chrzanowski, Lars S. von'
'Lutz, Martin'
'Spek, Anthony L.'
'Dijkstra, Harm P.'
'Koten, Gerard von'

_publ_section_title
{4-Allyloxy-2,6-bis[(dimethylamino)methyl]phenyl-\k^3^<i>C</i>^1^,<i>N</i>,<i>N</i>'}iodidopalladium(II)
_journal_coeditor_code BT2299
_journal_issue 4
_journal_name_full 'Acta Crystallographica Section E'
_journal_page_first m1096
_journal_page_last m1098
_journal_paper_doi 10.1107/S1600536807012433
_journal_volume 63
_journal_year 2007
_chemical_formula_iupac '[Pd I (C15 H23 N2 O1)]'
_chemical_formula_moiety 'C15 H23 I1 N2 O1 Pd1'
_chemical_formula_sum 'C15 H23 I N2 O Pd'
_chemical_formula_weight 480.65
_chemical_name_systematic
;
{4-Allyloxy-2,6-bis[(dimethylamino)methyl]phenyl-
\k^3^C^1^,N,N'}iodopalladium(II)
;
_space_group_IT_number 14
_symmetry_cell_setting monoclinic
_symmetry_space_group_name_Hall '-P 2ybc'
_symmetry_space_group_name_H-M 'P 1 21/c 1'
_atom_sites_solution_hydrogens difmap
_atom_sites_solution_primary heavy
_atom_sites_solution_secondary difmap
_audit_creation_method SHELXL97
_cell_angle_alpha 90.00
_cell_angle_beta 90.9663(7)
_cell_angle_gamma 90.00
_cell_formula_units_Z 4
_cell_length_a 8.94040(10)
_cell_length_b 12.75630(10)
_cell_length_c 15.0229(2)
_cell_measurement_reflns_used 36031
_cell_measurement_temperature 100(2)
_cell_measurement_theta_max 27.48
_cell_measurement_theta_min 1.02
_cell_volume 1713.06(3)
_computing_cell_refinement 'DENZO (Version 1.11.0; Otwinowski & Minor, 1997)'
_computing_data_collection 'COLLECT (Nonius, 1999)'
_computing_data_reduction DENZO
_computing_molecular_graphics 'PLATON (Spek, 2003)'
_computing_publication_material 'manual editing of the SHELXL97 output'
_computing_structure_refinement 'SHELXL97 (Sheldrick, 1997)'
_computing_structure_solution 'DIRDIF97 (Beurskens <i>et al.</i>,  1997)'
_diffrn_ambient_temperature 100(2)
_diffrn_measured_fraction_theta_full 0.999
_diffrn_measured_fraction_theta_max 0.999
_diffrn_measurement_device_type 'Nonius KappaCCD area-detector'
_diffrn_measurement_method '\f and \w'
_diffrn_radiation_monochromator graphite
_diffrn_radiation_source 'rotating anode'
_diffrn_radiation_type MoK\a
_diffrn_radiation_wavelength 0.71073
_diffrn_reflns_av_R_equivalents 0.0435
_diffrn_reflns_av_sigmaI/netI 0.0258
_diffrn_reflns_limit_h_max 11
_diffrn_reflns_limit_h_min -11
_diffrn_reflns_limit_k_max 16
_diffrn_reflns_limit_k_min -16
_diffrn_reflns_limit_l_max 19
_diffrn_reflns_limit_l_min -19
_diffrn_reflns_number 35105
_diffrn_reflns_theta_full 27.47
_diffrn_reflns_theta_max 27.47
_diffrn_reflns_theta_min 2.09
_exptl_absorpt_coefficient_mu 2.883
_exptl_absorpt_correction_T_max 0.89
_exptl_absorpt_correction_T_min 0.69
_exptl_absorpt_correction_type analytical
_exptl_absorpt_process_details '(ABST in PLATON; Spek, 2003)'
_exptl_crystal_colour yellow
_exptl_crystal_density_diffrn 1.864
_exptl_crystal_density_method 'not measured'
_exptl_crystal_description plate
_exptl_crystal_F_000 936
_exptl_crystal_size_max 0.18
_exptl_crystal_size_mid 0.15
_exptl_crystal_size_min 0.03
_refine_diff_density_max 0.552
_refine_diff_density_min -0.577
_refine_ls_extinction_method none
_refine_ls_goodness_of_fit_ref 1.053
_refine_ls_hydrogen_treatment constr
_refine_ls_matrix_type full
_refine_ls_number_parameters 185
_refine_ls_number_reflns 3926
_refine_ls_number_restraints 0
_refine_ls_restrained_S_all 1.053
_refine_ls_R_factor_all 0.0212
_refine_ls_R_factor_gt 0.0182
_refine_ls_shift/su_max 0.001
_refine_ls_shift/su_mean 0.000
_refine_ls_structure_factor_coef Fsqd
_refine_ls_weighting_details 'calc w = 1/[\s^2^(Fo^2^)+(0.0084P)^2^+1.5384P] where P=(Fo^2^+2Fc^2^)/3'
_refine_ls_weighting_scheme calc
_refine_ls_wR_factor_gt 0.0402
_refine_ls_wR_factor_ref 0.0412
_reflns_number_gt 3613
_reflns_number_total 3926
_reflns_threshold_expression I>2\s(I)
_cod_data_source_file bt2299.cif
_cod_data_source_block I
_cod_original_sg_symbol_H-M 'P 21/c'
_cod_database_code 2212800
_cod_database_fobs_code 2212800

loop_
_symmetry_equiv_pos_as_xyz
'x, y, z'
'-x, y+1/2, -z+1/2'
'-x, -y, -z'
'x, -y-1/2, z-1/2'

loop_
_atom_site_type_symbol
_atom_site_label
_atom_site_fract_x
_atom_site_fract_y
_atom_site_fract_z
_atom_site_U_iso_or_equiv
_atom_site_adp_type
_atom_site_calc_flag
_atom_site_refinement_flags
_atom_site_occupancy
I I1 0.239767(16) 0.371038(11) 0.825936(8) 0.02111(5) Uani d . 1
Pd Pd1 0.250027(16) 0.440506(11) 0.654275(9) 0.01016(4) Uani d . 1
O O1 0.23561(16) 0.58764(10) 0.27078(8) 0.0147(3) Uani d . 1
N N1 0.16234(18) 0.59287(12) 0.67115(10) 0.0118(3) Uani d . 1
N N2 0.34236(18) 0.30526(12) 0.59416(10) 0.0114(3) Uani d . 1
C C1 0.2521(2) 0.48764(14) 0.53236(12) 0.0110(4) Uani d . 1
C C2 0.1724(2) 0.57811(15) 0.50836(12) 0.0114(4) Uani d . 1
C C3 0.1705(2) 0.60990(15) 0.41993(12) 0.0120(4) Uani d . 1
H H3 0.1172 0.6711 0.4023 0.014 Uiso calc R 1
C C4 0.2480(2) 0.55066(15) 0.35685(12) 0.0115(4) Uani d . 1
C C5 0.3286(2) 0.46102(15) 0.38090(12) 0.0117(4) Uani d . 1
H H5 0.3812 0.4220 0.3376 0.014 Uiso calc R 1
C C6 0.3302(2) 0.42998(14) 0.46998(12) 0.0103(4) Uani d . 1
C C7 0.0894(2) 0.62691(15) 0.58418(12) 0.0124(4) Uani d . 1
H H7A -0.0165 0.6043 0.5822 0.015 Uiso calc R 1
H H7B 0.0923 0.7043 0.5791 0.015 Uiso calc R 1
C C8 0.0526(2) 0.60735(17) 0.74305(13) 0.0181(4) Uani d . 1
H H8A 0.1021 0.5957 0.8009 0.027 Uiso calc R 1
H H8B -0.0294 0.5570 0.7352 0.027 Uiso calc R 1
H H8C 0.0127 0.6788 0.7406 0.027 Uiso calc R 1
C C9 0.2933(2) 0.66138(15) 0.69087(14) 0.0175(4) Uani d . 1
H H9A 0.2588 0.7330 0.7022 0.026 Uiso calc R 1
H H9B 0.3602 0.6614 0.6399 0.026 Uiso calc R 1
H H9C 0.3472 0.6349 0.7436 0.026 Uiso calc R 1
C C10 0.4146(2) 0.33765(15) 0.50817(12) 0.0119(4) Uani d . 1
H H10A 0.5204 0.3570 0.5196 0.014 Uiso calc R 1
H H10B 0.4119 0.2786 0.4654 0.014 Uiso calc R 1
C C11 0.2149(2) 0.23389(15) 0.57344(13) 0.0151(4) Uani d . 1
H H11A 0.2528 0.1689 0.5473 0.023 Uiso calc R 1
H H11B 0.1462 0.2681 0.5311 0.023 Uiso calc R 1
H H11C 0.1619 0.2176 0.6283 0.023 Uiso calc R 1
C C12 0.4542(2) 0.24706(15) 0.64874(13) 0.0148(4) Uani d . 1
H H12A 0.4080 0.2232 0.7038 0.022 Uiso calc R 1
H H12B 0.5388 0.2932 0.6633 0.022 Uiso calc R 1
H H12C 0.4897 0.1863 0.6152 0.022 Uiso calc R 1
C C13 0.3023(2) 0.52627(16) 0.20149(12) 0.0157(4) Uani d . 1
H H13A 0.2786 0.4511 0.2097 0.019 Uiso calc R 1
H H13B 0.4124 0.5347 0.2033 0.019 Uiso calc R 1
C C14 0.2400(3) 0.56428(16) 0.11416(14) 0.0202(4) Uani d . 1
H H14 0.1348 0.5733 0.1080 0.024 Uiso calc R 1
C C15 0.3241(3) 0.58582(19) 0.04551(15) 0.0309(6) Uani d . 1
H H15A 0.4295 0.5775 0.0500 0.037 Uiso calc R 1
H H15B 0.2794 0.6098 -0.0086 0.037 Uiso calc R 1

loop_
_atom_site_aniso_label
_atom_site_aniso_U_11
_atom_site_aniso_U_22
_atom_site_aniso_U_33
_atom_site_aniso_U_12
_atom_site_aniso_U_13
_atom_site_aniso_U_23
I1 0.02969(9) 0.02280(8) 0.01088(7) 0.00317(6) 0.00109(5) 0.00468(5)
Pd1 0.01312(8) 0.00931(8) 0.00802(7) -0.00002(5) -0.00033(5) 0.00039(5)
O1 0.0237(8) 0.0123(7) 0.0081(6) 0.0035(6) 0.0017(5) 0.0023(5)
N1 0.0133(8) 0.0124(8) 0.0099(7) 0.0003(6) 0.0004(6) -0.0003(6)
N2 0.0139(8) 0.0099(8) 0.0104(7) -0.0004(6) -0.0014(6) 0.0008(6)
C1 0.0116(9) 0.0112(9) 0.0101(8) -0.0036(7) -0.0006(7) 0.0011(7)
C2 0.0102(9) 0.0110(9) 0.0130(9) -0.0023(7) -0.0013(7) -0.0019(7)
C3 0.0145(10) 0.0084(9) 0.0132(9) 0.0008(7) -0.0015(7) 0.0008(7)
C4 0.0148(10) 0.0115(9) 0.0082(8) -0.0029(7) -0.0011(7) 0.0013(7)
C5 0.0119(9) 0.0120(9) 0.0112(9) -0.0010(7) 0.0010(7) -0.0020(7)
C6 0.0098(9) 0.0085(9) 0.0124(9) -0.0030(7) 0.0003(7) 0.0002(7)
C7 0.0143(10) 0.0119(9) 0.0109(9) 0.0016(7) -0.0017(7) 0.0006(7)
C8 0.0183(10) 0.0219(11) 0.0144(9) 0.0032(8) 0.0030(8) -0.0022(8)
C9 0.0191(10) 0.0137(10) 0.0197(10) -0.0027(8) -0.0028(8) -0.0037(8)
C10 0.0128(9) 0.0119(9) 0.0110(9) 0.0013(7) 0.0011(7) 0.0011(7)
C11 0.0162(10) 0.0126(10) 0.0166(10) -0.0024(8) 0.0003(8) 0.0006(7)
C12 0.0155(10) 0.0135(9) 0.0153(9) 0.0020(8) -0.0027(7) 0.0044(7)
C13 0.0222(11) 0.0143(10) 0.0108(9) 0.0019(8) 0.0025(8) -0.0017(7)
C14 0.0290(12) 0.0168(10) 0.0148(10) 0.0008(9) -0.0017(9) -0.0001(8)
C15 0.0501(16) 0.0269(13) 0.0160(11) -0.0002(11) 0.0050(10) 0.0030(9)

loop_
_atom_type_symbol
_atom_type_description
_atom_type_scat_dispersion_real
_atom_type_scat_dispersion_imag
_atom_type_scat_source
C C 0.0033 0.0016 'International Tables Vol C Tables 4.2.6.8 and 6.1.1.4'
H H 0.0000 0.0000 'International Tables Vol C Tables 4.2.6.8 and 6.1.1.4'
I I -0.4742 1.8119 'International Tables Vol C Tables 4.2.6.8 and 6.1.1.4'
N N 0.0061 0.0033 'International Tables Vol C Tables 4.2.6.8 and 6.1.1.4'
O O 0.0106 0.0060 'International Tables Vol C Tables 4.2.6.8 and 6.1.1.4'
Pd Pd -0.9988 1.0072 'International Tables Vol C Tables 4.2.6.8 and 6.1.1.4'

loop_
_geom_angle_atom_site_label_1
_geom_angle_atom_site_label_2
_geom_angle_atom_site_label_3
_geom_angle
_geom_angle_publ_flag
C1 Pd1 N1 80.60(7) yes
C1 Pd1 N2 80.74(7) yes
N1 Pd1 N2 161.31(6) yes
C1 Pd1 I1 178.42(5) yes
N1 Pd1 I1 99.61(4) yes
N2 Pd1 I1 99.08(4) yes
C4 O1 C13 117.65(14) ?
C8 N1 C9 108.05(15) ?
C8 N1 C7 108.20(15) ?
C9 N1 C7 109.25(15) ?
C8 N1 Pd1 116.96(12) ?
C9 N1 Pd1 105.79(12) ?
C7 N1 Pd1 108.40(11) ?
C12 N2 C11 108.44(15) ?
C12 N2 C10 108.43(14) ?
C11 N2 C10 108.97(14) ?
C12 N2 Pd1 115.83(11) ?
C11 N2 Pd1 106.55(11) ?
C10 N2 Pd1 108.45(11) ?
C6 C1 C2 121.48(17) ?
C6 C1 Pd1 119.27(14) ?
C2 C1 Pd1 119.24(14) ?
C3 C2 C1 119.02(17) ?
C3 C2 C7 127.21(17) ?
C1 C2 C7 113.67(16) ?
C2 C3 C4 119.34(17) ?
C2 C3 H3 120.3 ?
C4 C3 H3 120.3 ?
O1 C4 C5 123.77(17) ?
O1 C4 C3 114.58(16) ?
C5 C4 C3 121.65(17) ?
C6 C5 C4 118.53(17) ?
C6 C5 H5 120.7 ?
C4 C5 H5 120.7 ?
C1 C6 C5 119.98(17) ?
C1 C6 C10 114.28(16) ?
C5 C6 C10 125.73(17) ?
C2 C7 N1 108.88(15) ?
C2 C7 H7A 109.9 ?
N1 C7 H7A 109.9 ?
C2 C7 H7B 109.9 ?
N1 C7 H7B 109.9 ?
H7A C7 H7B 108.3 ?
N1 C8 H8A 109.5 ?
N1 C8 H8B 109.5 ?
H8A C8 H8B 109.5 ?
N1 C8 H8C 109.5 ?
H8A C8 H8C 109.5 ?
H8B C8 H8C 109.5 ?
N1 C9 H9A 109.5 ?
N1 C9 H9B 109.5 ?
H9A C9 H9B 109.5 ?
N1 C9 H9C 109.5 ?
H9A C9 H9C 109.5 ?
H9B C9 H9C 109.5 ?
C6 C10 N2 108.72(15) ?
C6 C10 H10A 109.9 ?
N2 C10 H10A 109.9 ?
C6 C10 H10B 109.9 ?
N2 C10 H10B 109.9 ?
H10A C10 H10B 108.3 ?
N2 C11 H11A 109.5 ?
N2 C11 H11B 109.5 ?
H11A C11 H11B 109.5 ?
N2 C11 H11C 109.5 ?
H11A C11 H11C 109.5 ?
H11B C11 H11C 109.5 ?
N2 C12 H12A 109.5 ?
N2 C12 H12B 109.5 ?
H12A C12 H12B 109.5 ?
N2 C12 H12C 109.5 ?
H12A C12 H12C 109.5 ?
H12B C12 H12C 109.5 ?
O1 C13 C14 107.75(16) ?
O1 C13 H13A 110.2 ?
C14 C13 H13A 110.2 ?
O1 C13 H13B 110.2 ?
C14 C13 H13B 110.2 ?
H13A C13 H13B 108.5 ?
C15 C14 C13 123.1(2) ?
C15 C14 H14 118.5 ?
C13 C14 H14 118.5 ?
C14 C15 H15A 120.0 ?
C14 C15 H15B 120.0 ?
H15A C15 H15B 120.0 ?

loop_
_geom_bond_atom_site_label_1
_geom_bond_atom_site_label_2
_geom_bond_distance
_geom_bond_publ_flag
I1 Pd1 2.72985(19) yes
Pd1 C1 1.9281(18) yes
Pd1 N1 2.1126(16) yes
Pd1 N2 2.1210(16) yes
O1 C4 1.379(2) ?
O1 C13 1.440(2) ?
N1 C8 1.483(2) ?
N1 C9 1.487(2) ?
N1 C7 1.514(2) ?
N2 C12 1.482(2) ?
N2 C11 1.487(2) ?
N2 C10 1.511(2) ?
C1 C6 1.389(3) ?
C1 C2 1.400(3) ?
C2 C3 1.389(3) ?
C2 C7 1.505(3) ?
C3 C4 1.404(3) ?
C3 H3 0.9500 ?
C4 C5 1.396(3) ?
C5 C6 1.395(3) ?
C5 H5 0.9500 ?
C6 C10 1.507(3) ?
C7 H7A 0.9900 ?
C7 H7B 0.9900 ?
C8 H8A 0.9800 ?
C8 H8B 0.9800 ?
C8 H8C 0.9800 ?
C9 H9A 0.9800 ?
C9 H9B 0.9800 ?
C9 H9C 0.9800 ?
C10 H10A 0.9900 ?
C10 H10B 0.9900 ?
C11 H11A 0.9800 ?
C11 H11B 0.9800 ?
C11 H11C 0.9800 ?
C12 H12A 0.9800 ?
C12 H12B 0.9800 ?
C12 H12C 0.9800 ?
C13 C14 1.497(3) ?
C13 H13A 0.9900 ?
C13 H13B 0.9900 ?
C14 C15 1.315(3) ?
C14 H14 0.9500 ?
C15 H15A 0.9500 ?
C15 H15B 0.9500 ?

loop_
_geom_torsion_atom_site_label_1
_geom_torsion_atom_site_label_2
_geom_torsion_atom_site_label_3
_geom_torsion_atom_site_label_4
_geom_torsion
_geom_torsion_publ_flag
C1 Pd1 N1 C8 147.83(14) ?
N2 Pd1 N1 C8 150.71(17) ?
I1 Pd1 N1 C8 -30.58(13) ?
C1 Pd1 N1 C9 -91.83(12) ?
N2 Pd1 N1 C9 -89.0(2) ?
I1 Pd1 N1 C9 89.76(11) ?
C1 Pd1 N1 C7 25.25(12) ?
N2 Pd1 N1 C7 28.1(3) ?
I1 Pd1 N1 C7 -153.16(11) ?
C1 Pd1 N2 C12 145.81(14) ?
N1 Pd1 N2 C12 142.94(18) ?
I1 Pd1 N2 C12 -35.77(13) ?
C1 Pd1 N2 C11 -93.49(12) ?
N1 Pd1 N2 C11 -96.4(2) ?
I1 Pd1 N2 C11 84.92(11) ?
C1 Pd1 N2 C10 23.68(12) ?
N1 Pd1 N2 C10 20.8(3) ?
I1 Pd1 N2 C10 -157.90(10) ?
N1 Pd1 C1 C6 167.38(16) ?
N2 Pd1 C1 C6 -11.69(14) ?
N1 Pd1 C1 C2 -13.85(14) ?
N2 Pd1 C1 C2 167.08(16) ?
C6 C1 C2 C3 0.7(3) ?
Pd1 C1 C2 C3 -178.01(14) ?
C6 C1 C2 C7 177.33(17) ?
Pd1 C1 C2 C7 -1.4(2) ?
C1 C2 C3 C4 0.1(3) ?
C7 C2 C3 C4 -176.00(18) ?
C13 O1 C4 C5 3.9(3) ?
C13 O1 C4 C3 -175.21(16) ?
C2 C3 C4 O1 178.44(17) ?
C2 C3 C4 C5 -0.7(3) ?
O1 C4 C5 C6 -178.57(17) ?
C3 C4 C5 C6 0.5(3) ?
C2 C1 C6 C5 -0.9(3) ?
Pd1 C1 C6 C5 177.80(14) ?
C2 C1 C6 C10 177.63(17) ?
Pd1 C1 C6 C10 -3.6(2) ?
C4 C5 C6 C1 0.3(3) ?
C4 C5 C6 C10 -178.09(17) ?
C3 C2 C7 N1 -160.84(18) ?
C1 C2 C7 N1 22.9(2) ?
C8 N1 C7 C2 -159.64(16) ?
C9 N1 C7 C2 82.95(18) ?
Pd1 N1 C7 C2 -31.88(17) yes
C1 C6 C10 N2 23.7(2) ?
C5 C6 C10 N2 -157.87(17) ?
C12 N2 C10 C6 -157.40(15) ?
C11 N2 C10 C6 84.75(18) ?
Pd1 N2 C10 C6 -30.86(17) yes
C4 O1 C13 C14 164.68(16) ?
O1 C13 C14 C15 132.2(2) ?
